data_4126458
loop_
_publ_author_name
'Liu, Liang'
'Zhu, Miaomiao'
'Yu, Hai-Tao'
'Zhang, Wen-Xiong'
'Xi, Zhenfeng'

_publ_section_title
;
 Organocopper(III) Spiro Complexes: Synthesis, Structural
 Characterization, and Redox Transformation.
;
_journal_name_full 'Journal of the American Chemical Society'
_journal_paper_doi 10.1021/jacs.7b08803
_journal_year 2017
_chemical_absolute_configuration ad
_chemical_formula_moiety 'C24 H32 Cu Si2, C16 H34 Li O4'
_chemical_formula_sum 'C40 H66 Cu Li O4 Si2'
_chemical_formula_weight 737.59
_chemical_name_systematic
;
 ? 
;
_space_group_crystal_system orthorhombic
_space_group_IT_number 33
_space_group_name_Hall 'P 2c -2n'
_space_group_name_H-M_alt 'P n a 21'
_symmetry_space_group_name_Hall 'P 2c -2n'
_symmetry_space_group_name_H-M 'P n a 21'
_atom_sites_solution_hydrogens geom
_atom_sites_solution_primary direct
_atom_sites_solution_secondary difmap
_audit_creation_date 2017-08-08
_audit_creation_method
;
Olex2 1.2
(compiled 2017.07.20 svn.r3457 for OlexSys, GUI svn.r5370)
;
_cell_angle_alpha 90.00
_cell_angle_beta 90.00
_cell_angle_gamma 90.00
_cell_formula_units_Z 4
_cell_length_a 17.3800(13)
_cell_length_b 14.6516(8)
_cell_length_c 16.6288(10)
_cell_measurement_reflns_used 3748
_cell_measurement_temperature 100.01(10)
_cell_measurement_theta_max 21.2180
_cell_measurement_theta_min 3.2350
_cell_volume 4234.4(5)
_computing_cell_refinement
;
CrysAlisPro, Agilent Technologies,
Version 1.171.36.32 (release 02-08-2013 CrysAlis171 .NET)
(compiled Aug  2 2013,16:46:58)
;
_computing_data_collection
;
CrysAlisPro, Agilent Technologies,
Version 1.171.36.32 (release 02-08-2013 CrysAlis171 .NET)
(compiled Aug  2 2013,16:46:58)
;
_computing_data_reduction
;
CrysAlisPro, Agilent Technologies,
Version 1.171.36.32 (release 02-08-2013 CrysAlis171 .NET)
(compiled Aug  2 2013,16:46:58)
;
_computing_molecular_graphics 'Olex2 (Dolomanov et al., 2009)'
_computing_publication_material 'Olex2 (Dolomanov et al., 2009)'
_computing_structure_refinement 'ShelXL (Sheldrick, 2015)'
_computing_structure_solution 'XS (Sheldrick, 2008)'
_diffrn_ambient_temperature 100.01(10)
_diffrn_detector_area_resol_mean 10.3914
_diffrn_measured_fraction_theta_full 0.990
_diffrn_measured_fraction_theta_max 0.990
_diffrn_measurement_details
;
#__ type_ start__ end____ width___ exp.time_
  1 omega   35.00  103.00   1.0000    8.5000
omega____ theta____ kappa____ phi______ frames
    -       13.4628  178.0000  -90.0000 68

#__ type_ start__ end____ width___ exp.time_
  2 omega  -41.00   61.00   1.0000    8.5000
omega____ theta____ kappa____ phi______ frames
    -      -14.7128   38.0000   30.0000 102

#__ type_ start__ end____ width___ exp.time_
  3 omega  -20.00   27.00   1.0000    8.5000
omega____ theta____ kappa____ phi______ frames
    -      -14.7128  -99.0000   30.0000 47

#__ type_ start__ end____ width___ exp.time_
  4 omega  -41.00   61.00   1.0000    8.5000
omega____ theta____ kappa____ phi______ frames
    -      -14.7128   38.0000  -60.0000 102
;
_diffrn_measurement_device_type 'SuperNova, Dual, Cu at zero, Atlas'
_diffrn_measurement_method '\w scans'
_diffrn_orient_matrix_UB_11 0.0406851000
_diffrn_orient_matrix_UB_12 0.0016922000
_diffrn_orient_matrix_UB_13 -0.0030193000
_diffrn_orient_matrix_UB_21 -0.0030688000
_diffrn_orient_matrix_UB_22 0.0066351000
_diffrn_orient_matrix_UB_23 -0.0421197000
_diffrn_orient_matrix_UB_31 -0.0009883000
_diffrn_orient_matrix_UB_32 0.0479359000
_diffrn_orient_matrix_UB_33 0.0059414000
_diffrn_radiation_monochromator mirror
_diffrn_radiation_type MoK\a
_diffrn_radiation_wavelength 0.7107
_diffrn_reflns_av_R_equivalents 0.1329
_diffrn_reflns_av_unetI/netI 0.1168
_diffrn_reflns_limit_h_max 20
_diffrn_reflns_limit_h_min -20
_diffrn_reflns_limit_k_max 16
_diffrn_reflns_limit_k_min -17
_diffrn_reflns_limit_l_max 19
_diffrn_reflns_limit_l_min -16
_diffrn_reflns_number 26629
_diffrn_reflns_theta_full 25.00
_diffrn_reflns_theta_max 25.00
_diffrn_reflns_theta_min 3.01
_diffrn_source 'SuperNova (Mo) X-ray Source'
_exptl_absorpt_coefficient_mu 0.608
_exptl_absorpt_correction_T_max 1.00000
_exptl_absorpt_correction_T_min 0.45527
_exptl_absorpt_correction_type multi-scan
_exptl_absorpt_process_details
;
CrysAlisPro, Agilent Technologies,
Version 1.171.36.32 (release 02-08-2013 CrysAlis171 .NET)
(compiled Aug  2 2013,16:46:58)
Empirical absorption correction using spherical harmonics,
 implemented in SCALE3 ABSPACK scaling algorithm.
;
_exptl_crystal_colour 'metallic dark red'
_exptl_crystal_colour_lustre metallic
_exptl_crystal_colour_modifier dark
_exptl_crystal_colour_primary red
_exptl_crystal_density_diffrn 1.157
_exptl_crystal_density_method 'not measured'
_exptl_crystal_description block
_exptl_crystal_F_000 1592
_exptl_crystal_size_max 0.1
_exptl_crystal_size_mid 0.1
_exptl_crystal_size_min 0.1
_refine_diff_density_max 0.771
_refine_diff_density_min -0.443
_refine_diff_density_rms 0.074
_refine_ls_abs_structure_details 'Flack H D (1983), Acta Cryst. A39, 876-881'
_refine_ls_abs_structure_Flack -0.03(3)
_refine_ls_extinction_method none
_refine_ls_goodness_of_fit_ref 1.025
_refine_ls_hydrogen_treatment constr
_refine_ls_matrix_type full
_refine_ls_number_parameters 443
_refine_ls_number_reflns 6997
_refine_ls_number_restraints 143
_refine_ls_restrained_S_all 1.039
_refine_ls_R_factor_all 0.1375
_refine_ls_R_factor_gt 0.0835
_refine_ls_shift/su_max 0.001
_refine_ls_shift/su_mean 0.000
_refine_ls_structure_factor_coef Fsqd
_refine_ls_weighting_details 'calc w=1/[\s^2^(Fo^2^)+(0.1113P)^2^+0.0000P] where P=(Fo^2^+2Fc^2^)/3'
_refine_ls_weighting_scheme calc
_refine_ls_wR_factor_gt 0.1955
_refine_ls_wR_factor_ref 0.2348
_reflns_number_gt 4222
_reflns_number_total 6997
_reflns_threshold_expression >2sigma(I)
_cod_data_source_file ja7b08803_si_002.cif
_cod_data_source_block 3c
_cod_database_code 4126458
_chemical_oxdiff_formula 'C1 H1 O1 Si1 Cu1'
_reflns_odcompleteness_completeness 99.69
_reflns_odcompleteness_iscentric 1
_reflns_odcompleteness_theta 27.42
_olex2_refinement_description
;
1. Fixed Uiso
 At 1.2 times of:
  All C(H) groups, All C(H,H) groups
 At 1.5 times of:
  All C(H,H,H) groups
2. Restrained distances
 O4-C39 = O4-C38 = O1-C29 = O1-C32 = O3-C36 = O3-C33 = O2-C25 = O2-C28
 1.43 with sigma of 0.02
 C36-C35 = C34-C35 = C34-C33 = C31-C32 = C30-C31 = C30-C29 = C26-C25 = C26-C27
 = C28-C27 = C37-C38 = C40-C39
 1.54 with sigma of 0.02
3. Rigid bond restraints
 O2, C28
 with sigma for 1-2 distances of 0.002 and sigma for 1-3 distances of 0.002
 O4, C39
 with sigma for 1-2 distances of 0.002 and sigma for 1-3 distances of 0.002
 C37, C38
 with sigma for 1-2 distances of 0.002 and sigma for 1-3 distances of 0.002
4. Uiso/Uaniso restraints and constraints
Uanis(C35) \\sim Ueq, Uanis(C34) \\sim Ueq, Uanis(C36) \\sim Ueq, Uanis(C37)
\\sim Ueq, Uanis(C39) \\sim Ueq, Uanis(C28) \\sim Ueq, Uanis(C29) \\sim Ueq,
Uanis(C30) \\sim Ueq, Uanis(C31) \\sim Ueq, Uanis(C32) \\sim Ueq, Uanis(C33)
\\sim Ueq, Uanis(C38) \\sim Ueq, Uanis(C27) \\sim Ueq, Uanis(C40) \\sim Ueq,
Uanis(O1) \\sim Ueq, Uanis(O2) \\sim Ueq, Uanis(O3) \\sim Ueq, Uanis(O4) \\sim
Ueq, Uanis(C18) \\sim Ueq, Uanis(C19) \\sim Ueq: with sigma of 0.005 and sigma
for terminal atoms of 0.01
5.a Secondary CH2 refined with riding coordinates:
 C25(H25A,H25B), C26(H26A,H26B), C27(H27A,H27B), C28(H28A,H28B), C29(H29A,
 H29B), C30(H30A,H30B), C31(H31A,H31B), C32(H32A,H32B), C33(H33A,H33B),
 C34(H34A,H34B), C35(H35A,H35B), C36(H36A,H36B), C38(H38A,H38B), C39(H39A,H39B)
5.b Aromatic/amide H refined with riding coordinates:
 C5(H5), C6(H6), C7(H7), C8(H8), C13(H13), C14(H14), C15(H15), C16(H16)
5.c Idealised Me refined as rotating group:
 C17(H17A,H17B,H17C), C18(H18A,H18B,H18C), C19(H19A,H19B,H19C), C20(H20A,H20B,
 H20C), C21(H21A,H21B,H21C), C22(H22A,H22B,H22C), C23(H23A,H23B,H23C), C24(H24A,
 H24B,H24C), C37(H37A,H37B,H37C), C40(H40A,H40B,H40C)
;
_olex2_submission_special_instructions 'No special instructions were received'

loop_
_space_group_symop_id
_space_group_symop_operation_xyz
1 'x, y, z'
2 '-x, -y, z+1/2'
3 '-x+1/2, y+1/2, z+1/2'
4 'x+1/2, -y+1/2, z'

loop_
_atom_site_label
_atom_site_type_symbol
_atom_site_fract_x
_atom_site_fract_y
_atom_site_fract_z
_atom_site_U_iso_or_equiv
_atom_site_adp_type
_atom_site_occupancy
_atom_site_calc_flag
_atom_site_refinement_flags_posn
_atom_site_refinement_flags_adp
Cu1 Cu 0.81724(5) 0.44951(6) 0.47470(7) 0.0510(3) Uani 1 d . .
Si1 Si 0.74520(17) 0.47469(19) 0.65981(18) 0.0730(7) Uani 1 d . .
Si2 Si 0.99986(15) 0.45992(17) 0.41146(18) 0.0671(7) Uani 1 d . .
C1 C 0.7550(5) 0.4078(6) 0.5665(5) 0.058(2) Uani 1 d . .
C2 C 0.7349(5) 0.3164(6) 0.5602(6) 0.062(2) Uani 1 d . .
C3 C 0.7702(5) 0.2688(5) 0.4911(5) 0.060(2) Uani 1 d . .
C4 C 0.8242(4) 0.3190(5) 0.4487(5) 0.052(2) Uani 1 d . .
C5 C 0.8568(5) 0.2778(7) 0.3818(7) 0.076(3) Uani 1 d . .
H5 H 0.8940 0.3102 0.3513 0.091 Uiso 1 calc R .
C6 C 0.8358(6) 0.1895(8) 0.3581(7) 0.087(3) Uani 1 d . .
H6 H 0.8587 0.1637 0.3115 0.105 Uiso 1 calc R .
C7 C 0.7840(6) 0.1403(7) 0.4001(7) 0.081(3) Uani 1 d . .
H7 H 0.7712 0.0800 0.3837 0.097 Uiso 1 calc R .
C8 C 0.7500(5) 0.1778(6) 0.4662(7) 0.077(3) Uani 1 d . .
H8 H 0.7131 0.1438 0.4958 0.092 Uiso 1 calc R .
C9 C 0.8989(5) 0.4999(6) 0.4027(6) 0.064(2) Uani 1 d . .
C10 C 0.8773(6) 0.5796(7) 0.3690(6) 0.073(3) Uani 1 d . .
C11 C 0.8028(6) 0.6150(5) 0.3915(6) 0.063(2) Uani 1 d . .
C12 C 0.7644(5) 0.5633(5) 0.4552(5) 0.057(2) Uani 1 d . .
C13 C 0.6932(5) 0.5928(6) 0.4785(8) 0.074(2) Uani 1 d . .
H13 H 0.6667 0.5584 0.5183 0.088 Uiso 1 calc R .
C14 C 0.6567(7) 0.6710(7) 0.4474(6) 0.084(3) Uani 1 d . .
H14 H 0.6074 0.6897 0.4659 0.101 Uiso 1 calc R .
C15 C 0.6953(7) 0.7193(8) 0.3891(8) 0.092(3) Uani 1 d . .
H15 H 0.6713 0.7716 0.3665 0.111 Uiso 1 calc R .
C16 C 0.7671(7) 0.6948(8) 0.3622(8) 0.090(3) Uani 1 d . .
H16 H 0.7929 0.7318 0.3237 0.108 Uiso 1 calc R .
C17 C 0.6856(6) 0.2642(7) 0.6173(7) 0.087(3) Uani 1 d . .
H17A H 0.6776 0.3003 0.6662 0.131 Uiso 1 calc GR .
H17B H 0.7110 0.2066 0.6312 0.131 Uiso 1 calc GR .
H17C H 0.6358 0.2513 0.5920 0.131 Uiso 1 calc GR .
C18 C 0.7928(8) 0.4135(8) 0.7451(7) 0.089(3) Uani 1 d . U
H18A H 0.7770 0.3493 0.7448 0.134 Uiso 1 calc GR .
H18B H 0.7775 0.4418 0.7960 0.134 Uiso 1 calc GR .
H18C H 0.8488 0.4174 0.7390 0.134 Uiso 1 calc GR .
C19 C 0.6402(8) 0.4968(11) 0.6846(9) 0.128(5) Uani 1 d . U
H19A H 0.6083 0.4819 0.6378 0.192 Uiso 1 calc GR .
H19B H 0.6333 0.5613 0.6986 0.192 Uiso 1 calc GR .
H19C H 0.6248 0.4586 0.7303 0.192 Uiso 1 calc GR .
C20 C 0.7972(7) 0.5855(6) 0.6525(7) 0.086(3) Uani 1 d . .
H20A H 0.8510 0.5743 0.6379 0.129 Uiso 1 calc GR .
H20B H 0.7950 0.6169 0.7045 0.129 Uiso 1 calc GR .
H20C H 0.7729 0.6236 0.6113 0.129 Uiso 1 calc GR .
C21 C 0.9244(7) 0.6337(7) 0.3105(9) 0.106(4) Uani 1 d . .
H21A H 0.9708 0.5993 0.2964 0.159 Uiso 1 calc GR .
H21B H 0.9392 0.6919 0.3351 0.159 Uiso 1 calc GR .
H21C H 0.8941 0.6453 0.2619 0.159 Uiso 1 calc GR .
C22 C 1.0430(6) 0.4058(8) 0.3184(7) 0.086(3) Uani 1 d . .
H22A H 1.0074 0.3601 0.2970 0.128 Uiso 1 calc GR .
H22B H 1.0919 0.3764 0.3324 0.128 Uiso 1 calc GR .
H22C H 1.0522 0.4530 0.2777 0.128 Uiso 1 calc GR .
C23 C 1.0637(6) 0.5583(6) 0.4340(7) 0.083(3) Uani 1 d . .
H23A H 1.0663 0.5986 0.3870 0.125 Uiso 1 calc GR .
H23B H 1.1154 0.5360 0.4469 0.125 Uiso 1 calc GR .
H23C H 1.0431 0.5923 0.4800 0.125 Uiso 1 calc GR .
C24 C 1.0101(6) 0.3798(6) 0.4963(8) 0.091(4) Uani 1 d . .
H24A H 0.9692 0.3911 0.5356 0.136 Uiso 1 calc GR .
H24B H 1.0603 0.3887 0.5219 0.136 Uiso 1 calc GR .
H24C H 1.0062 0.3170 0.4764 0.136 Uiso 1 calc GR .
O1 O 0.6116(4) 0.3896(5) 0.2594(4) 0.091(2) Uani 1 d D U
O2 O 0.7485(6) 0.4190(6) 0.1518(6) 0.120(3) Uani 1 d D U
O3 O 0.6109(6) 0.5594(6) 0.1501(6) 0.119(3) Uani 1 d D U
O4 O 0.6111(6) 0.3646(6) 0.0560(6) 0.123(3) Uani 1 d D U
C25 C 0.8060(7) 0.4815(9) 0.1718(14) 0.139(7) Uani 1 d D .
H25A H 0.7947 0.5093 0.2248 0.167 Uiso 1 calc R .
H25B H 0.8078 0.5309 0.1312 0.167 Uiso 1 calc R .
C26 C 0.8798(9) 0.4348(10) 0.1747(11) 0.139(5) Uani 1 d D .
H26A H 0.9017 0.4373 0.2296 0.167 Uiso 1 calc R .
H26B H 0.9167 0.4630 0.1368 0.167 Uiso 1 calc R .
C27 C 0.8623(9) 0.3359(11) 0.1504(11) 0.143(5) Uani 1 d D U
H27A H 0.8773 0.3246 0.0938 0.172 Uiso 1 calc R .
H27B H 0.8902 0.2924 0.1854 0.172 Uiso 1 calc R .
C28 C 0.7790(9) 0.3266(10) 0.1607(13) 0.160(5) Uani 1 d D U
H28A H 0.7571 0.2856 0.1192 0.193 Uiso 1 calc R .
H28B H 0.7666 0.3017 0.2145 0.193 Uiso 1 calc R .
C29 C 0.6639(7) 0.3643(10) 0.3246(8) 0.109(4) Uani 1 d D U
H29A H 0.7033 0.4119 0.3338 0.131 Uiso 1 calc R .
H29B H 0.6895 0.3052 0.3137 0.131 Uiso 1 calc R .
C30 C 0.6068(8) 0.3571(10) 0.3973(9) 0.126(5) Uani 1 d D U
H30A H 0.5909 0.2929 0.4060 0.151 Uiso 1 calc R .
H30B H 0.6310 0.3802 0.4471 0.151 Uiso 1 calc R .
C31 C 0.5390(9) 0.4147(11) 0.3746(9) 0.134(5) Uani 1 d D U
H31A H 0.5494 0.4806 0.3815 0.161 Uiso 1 calc R .
H31B H 0.4921 0.3976 0.4049 0.161 Uiso 1 calc R .
C32 C 0.5337(8) 0.3875(10) 0.2858(8) 0.118(4) Uani 1 d D U
H32A H 0.5115 0.3256 0.2798 0.142 Uiso 1 calc R .
H32B H 0.5018 0.4315 0.2553 0.142 Uiso 1 calc R .
C33 C 0.6235(10) 0.6155(10) 0.2186(10) 0.142(5) Uani 1 d D U
H33A H 0.6735 0.6473 0.2133 0.170 Uiso 1 calc R .
H33B H 0.6254 0.5771 0.2676 0.170 Uiso 1 calc R .
C34 C 0.5588(12) 0.6861(13) 0.2268(11) 0.182(7) Uani 1 d D U
H34A H 0.5117 0.6611 0.2521 0.218 Uiso 1 calc R .
H34B H 0.5752 0.7426 0.2544 0.218 Uiso 1 calc R .
C35 C 0.5517(12) 0.6971(12) 0.1382(10) 0.166(6) Uani 1 d D U
H35A H 0.5863 0.7469 0.1205 0.199 Uiso 1 calc R .
H35B H 0.4983 0.7152 0.1250 0.199 Uiso 1 calc R .
C36 C 0.5722(11) 0.6083(10) 0.0911(10) 0.153(6) Uani 1 d D U
H36A H 0.5254 0.5759 0.0727 0.184 Uiso 1 calc R .
H36B H 0.6057 0.6213 0.0443 0.184 Uiso 1 calc R .
C37 C 0.6013(13) 0.4088(14) -0.0866(14) 0.195(7) Uani 1 d D U
H37A H 0.6311 0.4084 -0.1366 0.293 Uiso 1 calc GR .
H37B H 0.5732 0.4666 -0.0821 0.293 Uiso 1 calc GR .
H37C H 0.5646 0.3580 -0.0870 0.293 Uiso 1 calc GR .
C38 C 0.6555(10) 0.3986(13) -0.0152(11) 0.171(6) Uani 1 d D U
H38A H 0.6971 0.3550 -0.0286 0.205 Uiso 1 calc R .
H38B H 0.6793 0.4583 -0.0024 0.205 Uiso 1 calc R .
C39 C 0.5839(10) 0.2728(9) 0.0347(10) 0.142(4) Uani 1 d D U
H39A H 0.6270 0.2337 0.0164 0.171 Uiso 1 calc R .
H39B H 0.5444 0.2756 -0.0082 0.171 Uiso 1 calc R .
C40 C 0.5508(10) 0.2386(11) 0.1107(10) 0.146(6) Uani 1 d D U
H40A H 0.5253 0.1800 0.1011 0.219 Uiso 1 calc GR .
H40B H 0.5132 0.2827 0.1312 0.219 Uiso 1 calc GR .
H40C H 0.5920 0.2305 0.1504 0.219 Uiso 1 calc GR .
Li1 Li 0.6417(12) 0.4338(15) 0.1559(14) 0.100(6) Uani 1 d . .

loop_
_atom_site_aniso_label
_atom_site_aniso_U_11
_atom_site_aniso_U_22
_atom_site_aniso_U_33
_atom_site_aniso_U_23
_atom_site_aniso_U_13
_atom_site_aniso_U_12
Cu1 0.0446(5) 0.0543(5) 0.0540(5) 0.0038(6) -0.0034(6) 0.0020(4)
Si1 0.0802(19) 0.0769(16) 0.0619(16) -0.0121(13) 0.0002(14) -0.0105(14)
Si2 0.0453(14) 0.0742(16) 0.0818(19) 0.0078(13) 0.0020(13) -0.0015(12)
C1 0.049(5) 0.066(5) 0.058(6) 0.002(4) -0.002(4) -0.008(4)
C2 0.055(5) 0.060(5) 0.072(6) 0.002(4) 0.001(5) -0.010(4)
C3 0.061(5) 0.047(4) 0.071(7) 0.002(4) -0.007(5) -0.001(4)
C4 0.044(4) 0.053(4) 0.058(6) 0.001(3) -0.003(4) 0.008(4)
C5 0.052(6) 0.075(6) 0.100(8) -0.009(6) -0.004(5) 0.014(5)
C6 0.072(7) 0.096(8) 0.094(8) -0.032(6) -0.009(6) 0.001(6)
C7 0.064(6) 0.076(6) 0.102(8) -0.026(6) 0.000(6) -0.018(5)
C8 0.063(6) 0.079(6) 0.088(8) 0.000(6) 0.002(7) -0.015(4)
C9 0.069(6) 0.056(5) 0.066(5) 0.005(4) -0.001(5) -0.012(4)
C10 0.067(6) 0.084(6) 0.069(6) 0.018(5) 0.006(5) -0.001(5)
C11 0.077(6) 0.044(5) 0.069(6) 0.007(4) -0.001(5) 0.005(4)
C12 0.059(5) 0.052(4) 0.060(7) -0.001(4) -0.002(4) 0.014(4)
C13 0.075(6) 0.084(5) 0.062(5) 0.004(7) -0.008(6) 0.018(5)
C14 0.085(7) 0.090(7) 0.077(8) -0.006(5) 0.001(5) 0.033(6)
C15 0.100(9) 0.075(7) 0.103(9) 0.024(6) -0.001(7) 0.031(6)
C16 0.080(7) 0.087(7) 0.104(9) 0.016(6) -0.007(7) 0.021(6)
C17 0.090(8) 0.076(7) 0.096(8) -0.002(6) 0.007(6) -0.026(5)
C18 0.122(7) 0.076(5) 0.069(6) 0.006(5) -0.018(6) -0.026(5)
C19 0.132(8) 0.140(8) 0.112(8) -0.033(7) 0.021(7) 0.013(7)
C20 0.118(9) 0.060(5) 0.081(7) -0.002(5) -0.029(7) -0.011(6)
C21 0.093(8) 0.072(6) 0.153(12) 0.047(7) 0.002(8) -0.019(6)
C22 0.057(6) 0.096(7) 0.104(8) -0.009(6) 0.001(6) 0.005(5)
C23 0.075(7) 0.075(6) 0.100(8) -0.004(5) 0.018(6) -0.009(5)
C24 0.075(6) 0.064(5) 0.133(11) 0.011(6) -0.012(7) 0.000(5)
O1 0.079(4) 0.103(4) 0.089(4) 0.007(3) -0.019(3) 0.001(3)
O2 0.112(5) 0.116(4) 0.132(5) -0.010(4) 0.003(4) -0.019(4)
O3 0.123(5) 0.118(4) 0.116(5) 0.012(4) -0.004(4) 0.012(4)
O4 0.128(5) 0.125(4) 0.115(5) 0.014(4) -0.015(4) -0.014(4)
C25 0.102(10) 0.077(8) 0.24(2) 0.018(11) -0.014(12) -0.020(7)
C26 0.116(12) 0.170(15) 0.131(13) -0.022(10) 0.008(10) 0.020(10)
C27 0.147(7) 0.142(7) 0.140(7) -0.003(5) 0.001(5) 0.003(5)
C28 0.166(7) 0.143(5) 0.173(7) 0.001(5) -0.004(5) 0.017(5)
C29 0.106(6) 0.115(6) 0.107(6) 0.009(4) -0.014(4) 0.001(4)
C30 0.127(6) 0.128(6) 0.123(6) 0.005(5) -0.008(5) -0.002(5)
C31 0.130(6) 0.139(6) 0.135(6) 0.000(5) 0.006(5) -0.001(5)
C32 0.111(6) 0.124(6) 0.119(6) 0.004(4) -0.005(5) 0.000(4)
C33 0.142(7) 0.135(7) 0.148(7) 0.000(5) 0.002(5) 0.008(5)
C34 0.181(8) 0.181(8) 0.184(8) -0.002(5) -0.001(5) 0.002(5)
C35 0.170(8) 0.162(7) 0.167(8) 0.013(5) 0.002(5) 0.003(5)
C36 0.153(7) 0.156(7) 0.151(7) 0.006(5) 0.002(5) 0.005(5)
C37 0.206(11) 0.191(11) 0.188(10) 0.015(9) -0.015(8) -0.001(9)
C38 0.174(7) 0.168(7) 0.170(7) -0.003(5) 0.005(5) -0.003(5)
C39 0.150(6) 0.126(5) 0.150(6) -0.004(5) 0.000(5) -0.009(4)
C40 0.138(9) 0.149(9) 0.151(9) -0.016(7) 0.005(8) -0.018(7)
Li1 0.075(13) 0.123(15) 0.102(15) -0.024(12) -0.013(11) 0.004(10)

loop_
_atom_type_symbol
_atom_type_description
_atom_type_scat_dispersion_real
_atom_type_scat_dispersion_imag
_atom_type_scat_source
C C 0.0033 0.0016 'International Tables Vol C Tables 4.2.6.8 and 6.1.1.4'
H H 0.0000 0.0000 'International Tables Vol C Tables 4.2.6.8 and 6.1.1.4'
Cu Cu 0.3201 1.2651 'International Tables Vol C Tables 4.2.6.8 and 6.1.1.4'
Li Li -0.0003 0.0001 'International Tables Vol C Tables 4.2.6.8 and 6.1.1.4'
O O 0.0106 0.0060 'International Tables Vol C Tables 4.2.6.8 and 6.1.1.4'
Si Si 0.0817 0.0704 'International Tables Vol C Tables 4.2.6.8 and 6.1.1.4'

loop_
_geom_angle_atom_site_label_1
_geom_angle_atom_site_label_2
_geom_angle_atom_site_label_3
_geom_angle
C1 Cu1 C9 165.9(4)
C4 Cu1 C1 84.4(3)
C4 Cu1 C9 100.6(3)
C12 Cu1 C1 97.9(4)
C12 Cu1 C4 146.4(3)
C12 Cu1 C9 85.3(4)
C1 Si1 C18 110.0(5)
C1 Si1 C19 111.3(5)
C1 Si1 C20 111.3(5)
C18 Si1 C19 110.0(7)
C20 Si1 C18 104.6(5)
C20 Si1 C19 109.4(6)
C9 Si2 C22 116.3(5)
C9 Si2 C23 109.6(4)
C23 Si2 C22 104.7(5)
C24 Si2 C9 110.6(5)
C24 Si2 C22 108.7(5)
C24 Si2 C23 106.4(5)
Si1 C1 Cu1 122.6(4)
C2 C1 Cu1 112.3(6)
C2 C1 Si1 123.6(6)
C1 C2 C3 114.2(7)
C1 C2 C17 126.3(8)
C3 C2 C17 119.5(8)
C4 C3 C2 115.2(7)
C4 C3 C8 120.7(8)
C8 C3 C2 124.0(8)
C3 C4 Cu1 111.3(6)
C3 C4 C5 117.0(8)
C5 C4 Cu1 128.7(7)
C4 C5 H5 119.3
C4 C5 C6 121.4(10)
C6 C5 H5 119.3
C5 C6 H6 119.2
C7 C6 C5 121.5(11)
C7 C6 H6 119.2
C6 C7 H7 120.3
C6 C7 C8 119.4(9)
C8 C7 H7 120.3
C3 C8 H8 120.0
C7 C8 C3 120.0(9)
C7 C8 H8 120.0
Si2 C9 Cu1 120.5(5)
C10 C9 Cu1 111.8(7)
C10 C9 Si2 124.7(7)
C9 C10 C11 117.0(8)
C9 C10 C21 125.1(10)
C11 C10 C21 117.9(9)
C10 C11 C12 114.2(7)
C16 C11 C10 127.0(9)
C16 C11 C12 118.7(9)
C11 C12 Cu1 110.6(6)
C13 C12 Cu1 131.0(7)
C13 C12 C11 116.9(8)
C12 C13 H13 117.9
C12 C13 C14 124.2(11)
C14 C13 H13 117.9
C13 C14 H14 121.4
C15 C14 C13 117.2(10)
C15 C14 H14 121.4
C14 C15 H15 118.7
C16 C15 C14 122.6(10)
C16 C15 H15 118.7
C11 C16 H16 119.9
C15 C16 C11 120.2(11)
C15 C16 H16 119.9
C2 C17 H17A 109.5
C2 C17 H17B 109.5
C2 C17 H17C 109.5
H17A C17 H17B 109.5
H17A C17 H17C 109.5
H17B C17 H17C 109.5
Si1 C18 H18A 109.5
Si1 C18 H18B 109.5
Si1 C18 H18C 109.5
H18A C18 H18B 109.5
H18A C18 H18C 109.5
H18B C18 H18C 109.5
Si1 C19 H19A 109.5
Si1 C19 H19B 109.5
Si1 C19 H19C 109.5
H19A C19 H19B 109.5
H19A C19 H19C 109.5
H19B C19 H19C 109.5
Si1 C20 H20A 109.5
Si1 C20 H20B 109.5
Si1 C20 H20C 109.5
H20A C20 H20B 109.5
H20A C20 H20C 109.5
H20B C20 H20C 109.5
C10 C21 H21A 109.5
C10 C21 H21B 109.5
C10 C21 H21C 109.5
H21A C21 H21B 109.5
H21A C21 H21C 109.5
H21B C21 H21C 109.5
Si2 C22 H22A 109.5
Si2 C22 H22B 109.5
Si2 C22 H22C 109.5
H22A C22 H22B 109.5
H22A C22 H22C 109.5
H22B C22 H22C 109.5
Si2 C23 H23A 109.5
Si2 C23 H23B 109.5
Si2 C23 H23C 109.5
H23A C23 H23B 109.5
H23A C23 H23C 109.5
H23B C23 H23C 109.5
Si2 C24 H24A 109.5
Si2 C24 H24B 109.5
Si2 C24 H24C 109.5
H24A C24 H24B 109.5
H24A C24 H24C 109.5
H24B C24 H24C 109.5
C29 O1 Li1 125.7(9)
C32 O1 C29 110.9(9)
C32 O1 Li1 123.0(10)
C25 O2 C28 108.9(11)
C25 O2 Li1 128.8(11)
C28 O2 Li1 117.6(10)
C33 O3 Li1 118.1(10)
C36 O3 C33 110.0(11)
C36 O3 Li1 131.7(11)
C38 O4 Li1 110.4(11)
C39 O4 C38 106.3(11)
C39 O4 Li1 138.0(11)
O2 C25 H25A 109.8
O2 C25 H25B 109.8
O2 C25 C26 109.3(12)
H25A C25 H25B 108.3
C26 C25 H25A 109.8
C26 C25 H25B 109.8
C25 C26 H26A 110.7
C25 C26 H26B 110.7
C25 C26 C27 105.2(13)
H26A C26 H26B 108.8
C27 C26 H26A 110.7
C27 C26 H26B 110.7
C26 C27 H27A 110.8
C26 C27 H27B 110.8
H27A C27 H27B 108.9
C28 C27 C26 104.6(13)
C28 C27 H27A 110.8
C28 C27 H27B 110.8
O2 C28 C27 105.1(12)
O2 C28 H28A 110.7
O2 C28 H28B 110.7
C27 C28 H28A 110.7
C27 C28 H28B 110.7
H28A C28 H28B 108.8
O1 C29 H29A 111.5
O1 C29 H29B 111.5
O1 C29 C30 101.2(9)
H29A C29 H29B 109.3
C30 C29 H29A 111.5
C30 C29 H29B 111.5
C29 C30 H30A 110.7
C29 C30 H30B 110.7
H30A C30 H30B 108.8
C31 C30 C29 105.4(11)
C31 C30 H30A 110.7
C31 C30 H30B 110.7
C30 C31 H31A 112.1
C30 C31 H31B 112.1
C30 C31 C32 98.2(12)
H31A C31 H31B 109.8
C32 C31 H31A 112.1
C32 C31 H31B 112.1
O1 C32 C31 103.6(11)
O1 C32 H32A 111.0
O1 C32 H32B 111.0
C31 C32 H32A 111.0
C31 C32 H32B 111.0
H32A C32 H32B 109.0
O3 C33 H33A 109.6
O3 C33 H33B 109.6
O3 C33 C34 110.3(14)
H33A C33 H33B 108.1
C34 C33 H33A 109.6
C34 C33 H33B 109.6
C33 C34 H34A 113.2
C33 C34 H34B 113.2
H34A C34 H34B 110.5
C35 C34 C33 92.7(15)
C35 C34 H34A 113.2
C35 C34 H34B 113.2
C34 C35 H35A 109.0
C34 C35 H35B 109.0
C34 C35 C36 112.9(15)
H35A C35 H35B 107.8
C36 C35 H35A 109.0
C36 C35 H35B 109.0
O3 C36 C35 100.7(13)
O3 C36 H36A 111.6
O3 C36 H36B 111.6
C35 C36 H36A 111.6
C35 C36 H36B 111.6
H36A C36 H36B 109.4
H37A C37 H37B 109.5
H37A C37 H37C 109.5
H37B C37 H37C 109.5
C38 C37 H37A 109.5
C38 C37 H37B 109.5
C38 C37 H37C 109.5
O4 C38 C37 109.2(14)
O4 C38 H38A 109.8
O4 C38 H38B 109.8
C37 C38 H38A 109.8
C37 C38 H38B 109.8
H38A C38 H38B 108.3
O4 C39 H39A 111.1
O4 C39 H39B 111.1
O4 C39 C40 103.3(12)
H39A C39 H39B 109.1
C40 C39 H39A 111.1
C40 C39 H39B 111.1
C39 C40 H40A 109.5
C39 C40 H40B 109.5
C39 C40 H40C 109.5
H40A C40 H40B 109.5
H40A C40 H40C 109.5
H40B C40 H40C 109.5
O1 Li1 O3 107.1(10)
O1 Li1 O4 120.0(11)
O2 Li1 O1 105.4(11)
O2 Li1 O3 112.7(11)
O2 Li1 O4 100.0(10)
O3 Li1 O4 111.5(11)

loop_
_geom_bond_atom_site_label_1
_geom_bond_atom_site_label_2
_geom_bond_distance
Cu1 C1 1.968(8)
Cu1 C4 1.965(8)
Cu1 C9 1.999(9)
Cu1 C12 1.930(7)
Si1 C1 1.843(9)
Si1 C18 1.870(11)
Si1 C19 1.899(14)
Si1 C20 1.863(10)
Si2 C9 1.855(10)
Si2 C22 1.893(11)
Si2 C23 1.857(10)
Si2 C24 1.843(11)
C1 C2 1.388(12)
C2 C3 1.478(12)
C2 C17 1.491(13)
C3 C4 1.385(11)
C3 C8 1.440(12)
C4 C5 1.387(12)
C5 H5 0.9500
C5 C6 1.399(14)
C6 H6 0.9500
C6 C7 1.349(15)
C7 H7 0.9500
C7 C8 1.363(14)
C8 H8 0.9500
C9 C10 1.349(13)
C10 C11 1.445(13)
C10 C21 1.498(14)
C11 C12 1.464(12)
C11 C16 1.410(14)
C12 C13 1.367(12)
C13 H13 0.9500
C13 C14 1.409(14)
C14 H14 0.9500
C14 C15 1.375(15)
C15 H15 0.9500
C15 C16 1.374(15)
C16 H16 0.9500
C17 H17A 0.9800
C17 H17B 0.9800
C17 H17C 0.9800
C18 H18A 0.9800
C18 H18B 0.9800
C18 H18C 0.9800
C19 H19A 0.9800
C19 H19B 0.9800
C19 H19C 0.9800
C20 H20A 0.9800
C20 H20B 0.9800
C20 H20C 0.9800
C21 H21A 0.9800
C21 H21B 0.9800
C21 H21C 0.9800
C22 H22A 0.9800
C22 H22B 0.9800
C22 H22C 0.9800
C23 H23A 0.9800
C23 H23B 0.9800
C23 H23C 0.9800
C24 H24A 0.9800
C24 H24B 0.9800
C24 H24C 0.9800
O1 C29 1.462(12)
O1 C32 1.423(12)
O1 Li1 1.91(3)
O2 C25 1.396(12)
O2 C28 1.462(13)
O2 Li1 1.87(2)
O3 C33 1.423(14)
O3 C36 1.389(14)
O3 Li1 1.92(2)
O4 C38 1.498(15)
O4 C39 1.469(13)
O4 Li1 2.02(2)
C25 H25A 0.9900
C25 H25B 0.9900
C25 C26 1.454(14)
C26 H26A 0.9900
C26 H26B 0.9900
C26 C27 1.536(15)
C27 H27A 0.9900
C27 H27B 0.9900
C27 C28 1.465(15)
C28 H28A 0.9900
C28 H28B 0.9900
C29 H29A 0.9900
C29 H29B 0.9900
C29 C30 1.567(14)
C30 H30A 0.9900
C30 H30B 0.9900
C30 C31 1.498(14)
C31 H31A 0.9900
C31 H31B 0.9900
C31 C32 1.531(15)
C32 H32A 0.9900
C32 H32B 0.9900
C33 H33A 0.9900
C33 H33B 0.9900
C33 C34 1.533(15)
C34 H34A 0.9900
C34 H34B 0.9900
C34 C35 1.486(17)
C35 H35A 0.9900
C35 H35B 0.9900
C35 C36 1.560(15)
C36 H36A 0.9900
C36 H36B 0.9900
C37 H37A 0.9800
C37 H37B 0.9800
C37 H37C 0.9800
C37 C38 1.524(17)
C38 H38A 0.9900
C38 H38B 0.9900
C39 H39A 0.9900
C39 H39B 0.9900
C39 C40 1.477(16)
C40 H40A 0.9800
C40 H40B 0.9800
C40 H40C 0.9800

loop_
_geom_torsion_atom_site_label_1
_geom_torsion_atom_site_label_2
_geom_torsion_atom_site_label_3
_geom_torsion_atom_site_label_4
_geom_torsion
Cu1 C1 C2 C3 5.6(10)
Cu1 C1 C2 C17 -177.4(8)
Cu1 C4 C5 C6 -158.4(8)
Cu1 C9 C10 C11 1.7(12)
Cu1 C9 C10 C21 -178.4(9)
Cu1 C12 C13 C14 -167.7(8)
Si1 C1 C2 C3 -160.7(6)
Si1 C1 C2 C17 16.3(13)
Si2 C9 C10 C11 -158.7(7)
Si2 C9 C10 C21 21.2(16)
C1 Cu1 C4 C3 14.9(6)
C1 Cu1 C4 C5 174.3(8)
C1 Cu1 C9 Si2 51.0(17)
C1 Cu1 C9 C10 -110.3(15)
C1 Cu1 C12 C11 175.7(6)
C1 Cu1 C12 C13 -18.5(10)
C1 C2 C3 C4 6.9(11)
C1 C2 C3 C8 -171.4(8)
C2 C3 C4 Cu1 -15.8(9)
C2 C3 C4 C5 -177.8(8)
C2 C3 C8 C7 177.9(9)
C3 C4 C5 C6 0.0(13)
C4 Cu1 C1 Si1 155.2(6)
C4 Cu1 C1 C2 -11.3(6)
C4 Cu1 C9 Si2 -58.5(6)
C4 Cu1 C9 C10 140.1(7)
C4 Cu1 C12 C11 -92.6(8)
C4 Cu1 C12 C13 73.2(12)
C4 C3 C8 C7 -0.3(14)
C4 C5 C6 C7 -0.9(16)
C5 C6 C7 C8 1.2(17)
C6 C7 C8 C3 -0.6(16)
C8 C3 C4 Cu1 162.6(7)
C8 C3 C4 C5 0.6(12)
C9 Cu1 C1 Si1 43.8(18)
C9 Cu1 C1 C2 -122.7(14)
C9 Cu1 C4 C3 -178.5(6)
C9 Cu1 C4 C5 -19.1(8)
C9 Cu1 C12 C11 9.5(6)
C9 Cu1 C12 C13 175.4(10)
C9 C10 C11 C12 6.3(13)
C9 C10 C11 C16 -177.7(11)
C10 C11 C12 Cu1 -11.2(10)
C10 C11 C12 C13 -179.2(9)
C10 C11 C16 C15 179.4(11)
C11 C12 C13 C14 -2.6(15)
C12 Cu1 C1 Si1 -58.5(6)
C12 Cu1 C1 C2 135.0(7)
C12 Cu1 C4 C3 -80.9(9)
C12 Cu1 C4 C5 78.5(10)
C12 Cu1 C9 Si2 154.8(6)
C12 Cu1 C9 C10 -6.5(7)
C12 C11 C16 C15 -4.7(16)
C12 C13 C14 C15 1.0(17)
C13 C14 C15 C16 -1.2(18)
C14 C15 C16 C11 3.1(19)
C16 C11 C12 Cu1 172.4(8)
C16 C11 C12 C13 4.3(14)
C17 C2 C3 C4 -170.4(8)
C17 C2 C3 C8 11.3(13)
C18 Si1 C1 Cu1 -113.0(6)
C18 Si1 C1 C2 51.9(9)
C19 Si1 C1 Cu1 124.8(7)
C19 Si1 C1 C2 -70.2(10)
C20 Si1 C1 Cu1 2.5(7)
C20 Si1 C1 C2 167.5(8)
C21 C10 C11 C12 -173.6(9)
C21 C10 C11 C16 2.4(16)
C22 Si2 C9 Cu1 120.5(6)
C22 Si2 C9 C10 -80.7(10)
C23 Si2 C9 Cu1 -121.1(6)
C23 Si2 C9 C10 37.7(10)
C24 Si2 C9 Cu1 -4.1(7)
C24 Si2 C9 C10 154.7(9)
O1 C29 C30 C31 -23.0(14)
O2 C25 C26 C27 2(2)
O3 C33 C34 C35 -35.8(18)
C25 O2 C28 C27 -25.3(19)
C25 O2 Li1 O1 -92.9(17)
C25 O2 Li1 O3 24(2)
C25 O2 Li1 O4 142.1(15)
C25 C26 C27 C28 -18(2)
C26 C27 C28 O2 25.6(18)
C28 O2 C25 C26 14(2)
C28 O2 Li1 O1 59.9(15)
C28 O2 Li1 O3 176.4(13)
C28 O2 Li1 O4 -65.1(15)
C29 O1 C32 C31 32.1(14)
C29 O1 Li1 O2 8.9(15)
C29 O1 Li1 O3 -111.3(12)
C29 O1 Li1 O4 120.3(12)
C29 C30 C31 C32 40.5(14)
C30 C31 C32 O1 -44.0(13)
C32 O1 C29 C30 -6.1(13)
C32 O1 Li1 O2 -178.8(10)
C32 O1 Li1 O3 61.0(14)
C32 O1 Li1 O4 -67.4(16)
C33 O3 C36 C35 -8.4(18)
C33 O3 Li1 O1 42.4(15)
C33 O3 Li1 O2 -73.0(16)
C33 O3 Li1 O4 175.5(12)
C33 C34 C35 C36 31(2)
C34 C35 C36 O3 -17(2)
C36 O3 C33 C34 30.4(19)
C36 O3 Li1 O1 -132.5(15)
C36 O3 Li1 O2 112.0(17)
C36 O3 Li1 O4 1(2)
C38 O4 C39 C40 172.1(14)
C38 O4 Li1 O1 -166.9(13)
C38 O4 Li1 O2 -52.5(14)
C38 O4 Li1 O3 66.8(14)
C39 O4 C38 C37 64.5(18)
C39 O4 Li1 O1 -18(2)
C39 O4 Li1 O2 96.7(17)
C39 O4 Li1 O3 -144.0(15)
Li1 O1 C29 C30 167.0(11)
Li1 O1 C32 C31 -141.2(11)
Li1 O2 C25 C26 168.7(14)
Li1 O2 C28 C27 176.8(13)
Li1 O3 C33 C34 -145.6(14)
Li1 O3 C36 C35 166.9(14)
Li1 O4 C38 C37 -136.4(15)
Li1 O4 C39 C40 22(2)
